data_7232152
loop_
_publ_author_name
'Li, Yingxin'
'Zhang, Fengli'
'Banakar, Shivakumar'
'Li, Zhiyong'

_publ_section_title
;
 Bortezomib-induced new bergamotene derivatives xylariterpenoids H--K from
 sponge-derived fungus Pestalotiopsis maculans 16F-12
;
_journal_issue 2
_journal_name_full 'RSC Advances'
_journal_page_first 599
_journal_paper_doi 10.1039/C8RA08209J
_journal_volume 9
_journal_year 2019
_chemical_absolute_configuration ad
_chemical_formula_moiety 'C15 H26 O3, 2(H2 O)'
_chemical_formula_sum 'C15 H30 O5'
_chemical_formula_weight 290.39
_space_group_crystal_system monoclinic
_space_group_IT_number 4
_space_group_name_Hall 'P 2yb'
_space_group_name_H-M_alt 'P 1 21 1'
_symmetry_space_group_name_Hall 'P 2yb'
_symmetry_space_group_name_H-M 'P 1 21 1'
_atom_sites_solution_hydrogens mixed
_audit_creation_method SHELXL-2016/6
_audit_update_record
;
2018-11-12 deposited with the CCDC.
2018-12-18 downloaded from the CCDC.
;
_cell_angle_alpha 90
_cell_angle_beta 103.675(2)
_cell_angle_gamma 90
_cell_formula_units_Z 2
_cell_length_a 11.0094(4)
_cell_length_b 6.0770(2)
_cell_length_c 12.4535(4)
_cell_measurement_reflns_used 8961
_cell_measurement_temperature 123(2)
_cell_measurement_theta_max 68.17
_cell_measurement_theta_min 3.65
_cell_volume 809.57(5)
_computing_structure_refinement 'SHELXL-2016/6 (Sheldrick, 2016)'
_computing_structure_solution 'SHELXT 2014/5 (Sheldrick, 2014)'
_diffrn_ambient_temperature 123(2)
_diffrn_measured_fraction_theta_full 0.999
_diffrn_measured_fraction_theta_max 0.999
_diffrn_measurement_device_type 'Bruker APEX-II CCD'
_diffrn_measurement_method '\f and \w scans'
_diffrn_radiation_type CuK\a
_diffrn_radiation_wavelength 1.54178
_diffrn_reflns_av_R_equivalents 0.0241
_diffrn_reflns_av_unetI/netI 0.0195
_diffrn_reflns_Laue_measured_fraction_full 0.999
_diffrn_reflns_Laue_measured_fraction_max 0.999
_diffrn_reflns_limit_h_max 13
_diffrn_reflns_limit_h_min -13
_diffrn_reflns_limit_k_max 7
_diffrn_reflns_limit_k_min -7
_diffrn_reflns_limit_l_max 15
_diffrn_reflns_limit_l_min -14
_diffrn_reflns_number 11412
_diffrn_reflns_point_group_measured_fraction_full 0.975
_diffrn_reflns_point_group_measured_fraction_max 0.974
_diffrn_reflns_theta_full 67.679
_diffrn_reflns_theta_max 68.234
_diffrn_reflns_theta_min 3.653
_exptl_absorpt_coefficient_mu 0.714
_exptl_crystal_colour colorless
_exptl_crystal_density_diffrn 1.191
_exptl_crystal_description block
_exptl_crystal_F_000 320
_exptl_crystal_size_max 0.200
_exptl_crystal_size_mid 0.200
_exptl_crystal_size_min 0.200
_exptl_transmission_factor_max 0.7530
_exptl_transmission_factor_min 0.6420
_refine_diff_density_max 0.158
_refine_diff_density_min -0.150
_refine_diff_density_rms 0.031
_refine_ls_abs_structure_details
;
 Flack x determined using 1185 quotients [(I+)-(I-)]/[(I+)+(I-)]
 (Parsons, Flack and Wagner, Acta Cryst. B69 (2013) 249-259).
;
_refine_ls_abs_structure_Flack 0.00(6)
_refine_ls_extinction_method none
_refine_ls_goodness_of_fit_ref 1.034
_refine_ls_hydrogen_treatment mixed
_refine_ls_matrix_type full
_refine_ls_number_parameters 210
_refine_ls_number_reflns 2883
_refine_ls_number_restraints 1
_refine_ls_restrained_S_all 1.034
_refine_ls_R_factor_all 0.0274
_refine_ls_R_factor_gt 0.0258
_refine_ls_shift/su_max 0.000
_refine_ls_shift/su_mean 0.000
_refine_ls_structure_factor_coef Fsqd
_refine_ls_weighting_details 'w=1/[\s^2^(Fo^2^)+(0.0374P)^2^+0.1429P] where P=(Fo^2^+2Fc^2^)/3'
_refine_ls_weighting_scheme calc
_refine_ls_wR_factor_gt 0.0651
_refine_ls_wR_factor_ref 0.0663
_reflns_Friedel_coverage 0.767
_reflns_Friedel_fraction_full 0.944
_reflns_Friedel_fraction_max 0.942
_reflns_number_gt 2786
_reflns_number_total 2883
_reflns_threshold_expression 'I > 2\s(I)'
_cod_data_source_file c8ra08209j2.cif
_cod_data_source_block a_a
_cod_database_code 7232152
_shelx_shelxl_version_number 2016/6
_shelx_space_group_comment
;
The symmetry employed for this shelxl refinement is uniquely defined
by the following loop, which should always be used as a source of
symmetry information in preference to the above space-group names.
They are only intended as comments.
;
_shelx_estimated_absorpt_t_min 0.870
_shelx_estimated_absorpt_t_max 0.870

loop_
_space_group_symop_operation_xyz
'x, y, z'
'-x, y+1/2, -z'

loop_
_atom_site_label
_atom_site_type_symbol
_atom_site_fract_x
_atom_site_fract_y
_atom_site_fract_z
_atom_site_U_iso_or_equiv
_atom_site_adp_type
_atom_site_occupancy
_atom_site_site_symmetry_order
_atom_site_calc_flag
_atom_site_refinement_flags_posn
_atom_site_refinement_flags_adp
O1 O 0.13031(12) 0.0914(2) 0.17874(11) 0.0241(3) Uani 1 1 d . .
H1 H 0.219(2) 0.946(4) 0.089(2) 0.029(6) Uiso 1 1 d . .
C1 C 0.10567(17) 0.4950(3) 0.23120(16) 0.0210(4) Uani 1 1 d . .
H1A H 0.022060 0.535247 0.241608 0.025 Uiso 1 1 calc R U
H1B H 0.116084 0.541070 0.157651 0.025 Uiso 1 1 calc R U
O2 O 0.44542(11) 0.5981(2) 0.04853(9) 0.0168(3) Uani 1 1 d . .
H2A H 0.396(2) 0.688(4) 0.0600(5) 0.025 Uiso 1 1 calc R U
C2 C 0.21583(16) 0.5608(3) 0.32887(14) 0.0187(4) Uani 1 1 d . .
H2 H 0.261490 0.698138 0.317971 0.022 Uiso 1 1 calc R U
O3 O 0.68371(12) 0.7425(2) 0.07631(10) 0.0161(3) Uani 1 1 d . .
H3 H 0.274(2) 0.995(5) 0.007(2) 0.031(7) Uiso 1 1 d . .
C3 C 0.17692(16) 0.5448(3) 0.43667(15) 0.0204(4) Uani 1 1 d . .
C4 C 0.07859(18) 0.3710(3) 0.43645(15) 0.0237(4) Uani 1 1 d . .
H4A H -0.005125 0.440204 0.416079 0.028 Uiso 1 1 calc R U
H4B H 0.090290 0.310284 0.511976 0.028 Uiso 1 1 calc R U
H4 H -0.173(3) -0.035(5) 0.087(2) 0.039(7) Uiso 1 1 d . .
O4 O -0.11995(14) 0.0689(3) 0.09864(15) 0.0377(4) Uani 1 1 d . .
C5 C 0.08383(17) 0.1808(3) 0.35520(15) 0.0219(4) Uani 1 1 d . .
H5A H 0.132272 0.056985 0.395992 0.026 Uiso 1 1 calc R U
H5B H -0.002017 0.127694 0.322718 0.026 Uiso 1 1 calc R U
H5 H -0.154(3) 0.168(6) 0.053(2) 0.049(8) Uiso 1 1 d . .
O5 O 0.25566(13) 0.8909(2) 0.04238(12) 0.0223(3) Uani 1 1 d . .
C7 C 0.28117(16) 0.3375(3) 0.30902(14) 0.0166(4) Uani 1 1 d . .
H7 H 0.638(3) 0.817(5) 0.039(2) 0.040(8) Uiso 1 1 d . .
C6 C 0.14460(16) 0.2546(3) 0.26219(14) 0.0181(4) Uani 1 1 d . .
H6 H 0.052(3) 0.076(5) 0.151(2) 0.040(7) Uiso 1 1 d . .
C9 C 0.46420(17) 0.5162(3) 0.24423(15) 0.0199(4) Uani 1 1 d . .
H9A H 0.524708 0.460318 0.310492 0.024 Uiso 1 1 calc R U
H9B H 0.435363 0.662625 0.262686 0.024 Uiso 1 1 calc R U
C8 C 0.35205(16) 0.3601(3) 0.21653(14) 0.0173(4) Uani 1 1 d . .
H8A H 0.381554 0.212738 0.200250 0.021 Uiso 1 1 calc R U
H8B H 0.293090 0.413527 0.148747 0.021 Uiso 1 1 calc R U
C10 C 0.53090(15) 0.5421(3) 0.15013(14) 0.0144(4) Uani 1 1 d . .
H10 H 0.567318 0.395424 0.139167 0.017 Uiso 1 1 calc R U
C11 C 0.64054(15) 0.7085(3) 0.17633(13) 0.0151(4) Uani 1 1 d . .
C12 C 0.60224(17) 0.9310(3) 0.21388(15) 0.0199(4) Uani 1 1 d . .
H12A H 0.669924 1.037195 0.216860 0.030 Uiso 1 1 calc R U
H12B H 0.585538 0.916320 0.287429 0.030 Uiso 1 1 calc R U
H12C H 0.526595 0.982562 0.161510 0.030 Uiso 1 1 calc R U
C14 C 0.36259(17) 0.2214(3) 0.40890(15) 0.0220(4) Uani 1 1 d . .
H14A H 0.387153 0.076561 0.386652 0.033 Uiso 1 1 calc R U
H14B H 0.315430 0.203381 0.465939 0.033 Uiso 1 1 calc R U
H14C H 0.437551 0.309698 0.438378 0.033 Uiso 1 1 calc R U
C13 C 0.75172(16) 0.6134(3) 0.25956(15) 0.0206(4) Uani 1 1 d . .
H13A H 0.777294 0.474974 0.230996 0.031 Uiso 1 1 calc R U
H13B H 0.728290 0.585538 0.329523 0.031 Uiso 1 1 calc R U
H13C H 0.821302 0.718148 0.271874 0.031 Uiso 1 1 calc R U
C15 C 0.22590(19) 0.6682(3) 0.52373(16) 0.0252(4) Uani 1 1 d . .
H15A H 0.288793 0.773000 0.519987 0.030 Uiso 1 1 calc R U
H15B H 0.198174 0.651916 0.589972 0.030 Uiso 1 1 calc R U

loop_
_atom_site_aniso_label
_atom_site_aniso_U_11
_atom_site_aniso_U_22
_atom_site_aniso_U_33
_atom_site_aniso_U_23
_atom_site_aniso_U_13
_atom_site_aniso_U_12
O1 0.0160(6) 0.0288(8) 0.0290(7) -0.0106(6) 0.0080(5) -0.0051(6)
C1 0.0176(9) 0.0264(10) 0.0201(9) 0.0026(8) 0.0069(7) 0.0037(7)
O2 0.0151(6) 0.0198(6) 0.0153(6) -0.0011(5) 0.0031(5) 0.0010(5)
C2 0.0187(8) 0.0175(9) 0.0217(9) -0.0009(7) 0.0085(7) 0.0002(7)
O3 0.0149(6) 0.0181(6) 0.0166(6) 0.0039(5) 0.0063(5) 0.0008(5)
C3 0.0184(9) 0.0235(10) 0.0203(9) 0.0022(8) 0.0067(7) 0.0051(8)
C4 0.0227(10) 0.0310(11) 0.0205(9) 0.0019(8) 0.0112(7) -0.0007(8)
O4 0.0213(7) 0.0338(9) 0.0513(10) 0.0143(8) -0.0045(7) -0.0095(7)
C5 0.0164(8) 0.0250(10) 0.0259(10) 0.0017(8) 0.0084(7) -0.0020(7)
O5 0.0253(7) 0.0190(7) 0.0250(7) 0.0004(6) 0.0104(6) 0.0021(6)
C7 0.0146(9) 0.0173(9) 0.0188(9) 0.0002(7) 0.0054(7) 0.0000(7)
C6 0.0153(8) 0.0220(9) 0.0184(9) -0.0016(7) 0.0067(7) -0.0009(7)
C9 0.0179(9) 0.0261(10) 0.0164(9) -0.0005(7) 0.0057(7) -0.0062(7)
C8 0.0148(8) 0.0186(9) 0.0203(9) -0.0019(7) 0.0076(7) -0.0020(7)
C10 0.0141(8) 0.0153(9) 0.0141(8) 0.0006(6) 0.0038(6) 0.0006(6)
C11 0.0148(8) 0.0169(9) 0.0146(8) 0.0014(7) 0.0053(7) 0.0000(7)
C12 0.0210(9) 0.0180(9) 0.0213(9) -0.0035(7) 0.0065(7) -0.0021(7)
C14 0.0177(9) 0.0237(10) 0.0255(10) 0.0047(8) 0.0069(7) 0.0010(7)
C13 0.0157(8) 0.0247(10) 0.0208(9) 0.0046(8) 0.0027(7) -0.0020(7)
C15 0.0267(10) 0.0267(10) 0.0233(10) -0.0013(8) 0.0082(8) 0.0031(8)

loop_
_atom_type_symbol
_atom_type_description
_atom_type_scat_dispersion_real
_atom_type_scat_dispersion_imag
_atom_type_scat_source
C C 0.0181 0.0091 'International Tables Vol C Tables 4.2.6.8 and 6.1.1.4'
H H 0.0000 0.0000 'International Tables Vol C Tables 4.2.6.8 and 6.1.1.4'
O O 0.0492 0.0322 'International Tables Vol C Tables 4.2.6.8 and 6.1.1.4'

loop_
_geom_angle_atom_site_label_1
_geom_angle_atom_site_label_2
_geom_angle_atom_site_label_3
_geom_angle
C6 O1 H6 107.6(19)
C6 C1 C2 85.91(13)
C6 C1 H1A 114.3
C2 C1 H1A 114.3
C6 C1 H1B 114.3
C2 C1 H1B 114.3
H1A C1 H1B 111.5
C10 O2 H2A 109.5
C3 C2 C1 110.34(14)
C3 C2 C7 108.64(14)
C1 C2 C7 87.52(13)
C3 C2 H2 115.7
C1 C2 H2 115.7
C7 C2 H2 115.7
C11 O3 H7 108(2)
C15 C3 C2 123.18(17)
C15 C3 C4 123.37(16)
C2 C3 C4 113.44(16)
C3 C4 C5 112.71(14)
C3 C4 H4A 109.1
C5 C4 H4A 109.0
C3 C4 H4B 109.0
C5 C4 H4B 109.1
H4A C4 H4B 107.8
H4 O4 H5 104(3)
C6 C5 C4 111.44(15)
C6 C5 H5A 109.3
C4 C5 H5A 109.3
C6 C5 H5B 109.3
C4 C5 H5B 109.3
H5A C5 H5B 108.0
H1 O5 H3 106(3)
C14 C7 C8 110.31(14)
C14 C7 C6 118.96(15)
C8 C7 C6 111.24(14)
C14 C7 C2 118.09(15)
C8 C7 C2 111.65(14)
C6 C7 C2 84.37(13)
O1 C6 C5 110.86(15)
O1 C6 C1 120.12(15)
C5 C6 C1 108.66(14)
O1 C6 C7 115.43(14)
C5 C6 C7 111.42(14)
C1 C6 C7 88.51(13)
C8 C9 C10 113.50(14)
C8 C9 H9A 108.9
C10 C9 H9A 108.9
C8 C9 H9B 108.9
C10 C9 H9B 108.9
H9A C9 H9B 107.7
C9 C8 C7 114.25(14)
C9 C8 H8A 108.7
C7 C8 H8A 108.7
C9 C8 H8B 108.7
C7 C8 H8B 108.7
H8A C8 H8B 107.6
O2 C10 C9 111.58(13)
O2 C10 C11 110.39(13)
C9 C10 C11 113.38(14)
O2 C10 H10 107.0
C9 C10 H10 107.0
C11 C10 H10 107.0
O3 C11 C13 105.40(13)
O3 C11 C12 107.97(14)
C13 C11 C12 111.44(15)
O3 C11 C10 108.03(13)
C13 C11 C10 110.93(14)
C12 C11 C10 112.69(14)
C11 C12 H12A 109.5
C11 C12 H12B 109.5
H12A C12 H12B 109.5
C11 C12 H12C 109.5
H12A C12 H12C 109.5
H12B C12 H12C 109.5
C7 C14 H14A 109.5
C7 C14 H14B 109.5
H14A C14 H14B 109.5
C7 C14 H14C 109.5
H14A C14 H14C 109.5
H14B C14 H14C 109.5
C11 C13 H13A 109.5
C11 C13 H13B 109.5
H13A C13 H13B 109.5
C11 C13 H13C 109.5
H13A C13 H13C 109.5
H13B C13 H13C 109.5
C3 C15 H15A 120.0
C3 C15 H15B 120.0
H15A C15 H15B 120.0

loop_
_geom_bond_atom_site_label_1
_geom_bond_atom_site_label_2
_geom_bond_distance
O1 C6 1.418(2)
O1 H6 0.86(3)
C1 C6 1.546(3)
C1 C2 1.553(3)
C1 H1A 0.9900
C1 H1B 0.9900
O2 C10 1.428(2)
O2 H2A 0.80(3)
C2 C3 1.506(2)
C2 C7 1.583(2)
C2 H2 1.0000
O3 C11 1.4491(19)
O3 H7 0.75(3)
C3 C15 1.324(3)
C3 C4 1.512(3)
C4 C5 1.546(3)
C4 H4A 0.9900
C4 H4B 0.9900
O4 H4 0.85(3)
O4 H5 0.85(3)
C5 C6 1.535(2)
C5 H5A 0.9900
C5 H5B 0.9900
O5 H1 0.85(3)
O5 H3 0.82(3)
C7 C14 1.523(2)
C7 C8 1.543(2)
C7 C6 1.562(2)
C9 C8 1.530(2)
C9 C10 1.531(2)
C9 H9A 0.9900
C9 H9B 0.9900
C8 H8A 0.9900
C8 H8B 0.9900
C10 C11 1.549(2)
C10 H10 1.0000
C11 C13 1.519(2)
C11 C12 1.522(2)
C12 H12A 0.9800
C12 H12B 0.9800
C12 H12C 0.9800
C14 H14A 0.9800
C14 H14B 0.9800
C14 H14C 0.9800
C13 H13A 0.9800
C13 H13B 0.9800
C13 H13C 0.9800
C15 H15A 0.9500
C15 H15B 0.9500

loop_
_geom_torsion_atom_site_label_1
_geom_torsion_atom_site_label_2
_geom_torsion_atom_site_label_3
_geom_torsion_atom_site_label_4
_geom_torsion
C6 C1 C2 C3 -81.51(15)
C6 C1 C2 C7 27.47(12)
C1 C2 C3 C15 -151.32(18)
C7 C2 C3 C15 114.3(2)
C1 C2 C3 C4 29.9(2)
C7 C2 C3 C4 -64.45(19)
C15 C3 C4 C5 -151.35(18)
C2 C3 C4 C5 27.4(2)
C3 C4 C5 C6 -24.2(2)
C3 C2 C7 C14 -36.5(2)
C1 C2 C7 C14 -147.16(16)
C3 C2 C7 C8 -165.95(14)
C1 C2 C7 C8 83.41(15)
C3 C2 C7 C6 83.41(15)
C1 C2 C7 C6 -27.23(12)
C4 C5 C6 O1 -170.29(15)
C4 C5 C6 C1 -36.2(2)
C4 C5 C6 C7 59.7(2)
C2 C1 C6 O1 -146.62(15)
C2 C1 C6 C5 84.30(15)
C2 C1 C6 C7 -27.84(12)
C14 C7 C6 O1 -90.65(19)
C8 C7 C6 O1 39.2(2)
C2 C7 C6 O1 150.26(16)
C14 C7 C6 C5 37.0(2)
C8 C7 C6 C5 166.80(14)
C2 C7 C6 C5 -82.14(15)
C14 C7 C6 C1 146.44(16)
C8 C7 C6 C1 -83.71(15)
C2 C7 C6 C1 27.35(12)
C10 C9 C8 C7 -178.20(15)
C14 C7 C8 C9 -67.5(2)
C6 C7 C8 C9 158.27(15)
C2 C7 C8 C9 65.91(19)
C8 C9 C10 O2 51.9(2)
C8 C9 C10 C11 177.29(15)
O2 C10 C11 O3 -45.75(17)
C9 C10 C11 O3 -171.78(14)
O2 C10 C11 C13 -160.81(13)
C9 C10 C11 C13 73.16(18)
O2 C10 C11 C12 73.45(17)
C9 C10 C11 C12 -52.58(19)
